data_2022711
loop_
_publ_author_name
'Clapham, Margaret L.'
'Douglas, Christopher J.'

_publ_section_title
;
 Two new cases of polymorphism in diagonally substituted rubrene
 derivatives.
;
_journal_coeditor_code JY2028
_journal_issue 'Pt 4'
_journal_name_full 'Acta crystallographica. Section E, Crystallographic communications'
_journal_page_first 406
_journal_page_last 409
_journal_paper_doi 10.1107/S2056989023002736
_journal_volume 79
_journal_year 2023
_chemical_formula_sum 'C44 H26 F6'
_chemical_formula_weight 668.68
_space_group_crystal_system monoclinic
_space_group_IT_number 14
_space_group_name_Hall '-P 2ybc'
_space_group_name_H-M_alt 'P 1 21/c 1'
_atom_sites_solution_hydrogens geom
_audit_creation_method 'SHELXL-2012 & Rigaku CrystalClear-SM Expert 2.0 r4'
_cell_angle_alpha 90
_cell_angle_beta 102.701(2)
_cell_angle_gamma 90
_cell_formula_units_Z 2
_cell_length_a 15.9782(6)
_cell_length_b 7.2762(2)
_cell_length_c 13.9814(6)
_cell_measurement_reflns_used 8235
_cell_measurement_temperature 123(2)
_cell_measurement_theta_max 27.5
_cell_measurement_theta_min 1.8
_cell_volume 1585.71(10)
_computing_cell_refinement
;
<i>CrystalClear-SM Expert</i> (Rigaku, 2009)
;
_computing_data_collection
;
<i>CrystalClear-SM Expert</i> (Rigaku, 2009)
;
_computing_data_reduction
;
<i>CrystalClear-SM Expert</i> (Rigaku, 2009)
;
_computing_structure_refinement
;
SHELXL2013 (Sheldrick, 2015b)
;
_computing_structure_solution
;
SHELXS2013 (Sheldrick, 2008)
;
_diffrn_ambient_temperature 123(2)
_diffrn_detector 'Curved image plate'
_diffrn_detector_area_resol_mean 10.0000
_diffrn_measured_fraction_theta_full 0.997
_diffrn_measured_fraction_theta_max 0.998
_diffrn_measurement_device 'Crystal Goniometer'
_diffrn_measurement_device_type 'Rigaku RAXIS II'
_diffrn_measurement_method 'profile data from \w-scans'
_diffrn_measurement_specimen_support Fiber
_diffrn_radiation_monochromator 'Graphite Monochromator'
_diffrn_radiation_source 'fine-focus sealed tube'
_diffrn_radiation_type MoK\a
_diffrn_radiation_wavelength 0.71075
_diffrn_reflns_av_R_equivalents 0.0505
_diffrn_reflns_av_unetI/netI 0.0494
_diffrn_reflns_limit_h_max 20
_diffrn_reflns_limit_h_min -20
_diffrn_reflns_limit_k_max 9
_diffrn_reflns_limit_k_min -9
_diffrn_reflns_limit_l_max 18
_diffrn_reflns_limit_l_min -18
_diffrn_reflns_number 15137
_diffrn_reflns_theta_full 25.242
_diffrn_reflns_theta_max 27.502
_diffrn_reflns_theta_min 2.987
_diffrn_source_current 35.0
_diffrn_source_power 1.8
_diffrn_source_voltage 50.0
_exptl_absorpt_coefficient_mu 0.105
_exptl_absorpt_correction_T_max 0.992
_exptl_absorpt_correction_T_min 0.971
_exptl_absorpt_correction_type numerical
_exptl_absorpt_process_details
;
(<i>CrystalClear-SM Expert</i>; Rigaku, 2009)'
;
_exptl_crystal_colour Orange
_exptl_crystal_description Prism
_exptl_crystal_F_000 688
_exptl_crystal_size_max 0.35
_exptl_crystal_size_mid 0.28
_exptl_crystal_size_min 0.10
_refine_diff_density_max 0.370
_refine_diff_density_min -0.297
_refine_ls_extinction_coef 0.0048(11)
_refine_ls_extinction_expression Fc^*^=kFc[1+0.001xFc^2^\l^3^/sin(2\q)]^-1/4^
_refine_ls_extinction_method SHELXL
_refine_ls_goodness_of_fit_ref 1.108
_refine_ls_hydrogen_treatment constr
_refine_ls_matrix_type full
_refine_ls_number_parameters 197
_refine_ls_number_reflns 3643
_refine_ls_number_restraints 183
_refine_ls_restrained_S_all 1.110
_refine_ls_R_factor_all 0.0763
_refine_ls_R_factor_gt 0.0659
_refine_ls_shift/su_max 0.000
_refine_ls_shift/su_mean 0.000
_refine_ls_structure_factor_coef Fsqd
_refine_ls_weighting_details 'w=1/[\s^2^(Fo^2^)+(0.0244P)^2^+1.4827P] where P=(Fo^2^+2Fc^2^)/3'
_refine_ls_weighting_scheme calc
_refine_ls_wR_factor_gt 0.1299
_refine_ls_wR_factor_ref 0.1354
_reflns_number_gt 3222
_reflns_number_total 3643
_reflns_threshold_expression 'I > 2\s(I)'
_cod_data_source_file jy2028sup1.cif
_cod_data_source_block CIYXUF
_cod_depositor_comments 'Adding full bibliography for 2022709--2022712.cif.'
_cod_original_sg_symbol_H-M 'P 21/c'
_cod_original_formula_sum 'C44 H26 F6 '
_cod_database_code 2022711
_shelx_space_group_comment
;
The symmetry employed for this shelxl refinement is uniquely defined
by the following loop, which should always be used as a source of
symmetry information in preference to the above space-group names.
They are only intended as comments.
;
_shelxl_version_number 2.013

loop_
_space_group_symop_operation_xyz
'x, y, z'
'-x, y+1/2, -z+1/2'
'-x, -y, -z'
'x, -y-1/2, z-1/2'

loop_
_atom_site_type_symbol
_atom_site_label
_atom_site_fract_x
_atom_site_fract_y
_atom_site_fract_z
_atom_site_U_iso_or_equiv
_atom_site_adp_type
_atom_site_calc_flag
_atom_site_occupancy
_atom_site_disorder_assembly
_atom_site_disorder_group
C C1 0.18597(5) -0.14438(12) 0.97899(6) 0.0226(4) Uani d 1 . .
C C2 0.24601(6) -0.24679(9) 1.04470(6) 0.0284(5) Uani d 1 . .
H H2 0.2288 -0.3170 1.0925 0.034 Uiso calc 1 . .
C C3 0.33174(6) -0.24421(11) 1.03891(7) 0.0359(5) Uani d 1 . .
H H3 0.3719 -0.3127 1.0829 0.043 Uiso calc 1 . .
C C4 0.35743(6) -0.13922(15) 0.96741(7) 0.0390(6) Uani d 1 . .
H H4 0.4148 -0.1375 0.9635 0.047 Uiso calc 1 . .
C C5 0.29740(7) -0.03680(15) 0.90170(6) 0.0361(5) Uani d 1 . .
H H5 0.3146 0.0335 0.8539 0.043 Uiso calc 1 . .
C C6 0.21167(6) -0.03938(14) 0.90749(5) 0.0280(4) Uani d 1 . .
H H6 0.1715 0.0291 0.8635 0.034 Uiso calc 1 . .
C C7 0.18603(5) 0.12510(12) 1.12563(6) 0.0221(4) Uani d 1 . .
C C8 0.20497(6) 0.02091(13) 1.21099(6) 0.0260(4) Uani d 1 . .
H H8 0.1618 -0.0446 1.2309 0.031 Uiso calc 1 . .
C C9 0.28849(7) 0.01456(14) 1.26666(5) 0.0301(5) Uani d 1 . .
H H9 0.3012 -0.0552 1.3238 0.036 Uiso calc 1 . .
C C10 0.35306(5) 0.11241(14) 1.23697(6) 0.0309(5) Uani d 1 . .
C C11 0.33412(6) 0.21660(11) 1.15161(7) 0.0304(5) Uani d 1 . .
H H11 0.3773 0.2821 1.1317 0.036 Uiso calc 1 . .
C C12 0.25060(6) 0.22295(8) 1.09593(6) 0.0261(4) Uani d 1 . .
H H12 0.2379 0.2927 1.0388 0.031 Uiso calc 1 . .
C C13 0.09073(11) -0.1505(3) 0.97772(14) 0.0211(4) Uani d 1 . .
C C14 0.04716(11) -0.0020(3) 1.01322(13) 0.0200(4) Uani d 1 . .
C C15 0.09214(11) 0.1403(3) 1.07337(14) 0.0202(4) Uani d 1 . .
C C16 0.04793(12) 0.2929(3) 1.09877(14) 0.0209(4) Uani d 1 . .
C C17 0.09151(13) 0.4412(3) 1.15732(14) 0.0240(4) Uani d 1 . .
H H17 0.1510 0.4380 1.1771 0.029 Uiso calc 1 . .
C C18 0.04821(13) 0.5857(3) 1.18443(15) 0.0269(4) Uani d 1 . .
H H18 0.0783 0.6800 1.2218 0.032 Uiso calc 1 . .
C C19 -0.04255(13) 0.5939(3) 1.15618(15) 0.0270(4) Uani d 1 . .
H H19 -0.0717 0.6945 1.1739 0.032 Uiso calc 1 . .
C C20 -0.08696(13) 0.4547(3) 1.10322(14) 0.0246(4) Uani d 1 . .
H H20 -0.1465 0.4604 1.0868 0.029 Uiso calc 1 . .
C C21 0.04465(12) -0.2987(3) 0.92823(14) 0.0211(4) Uani d 1 . .
C C22 0.44252(14) 0.1128(3) 1.2993(2) 0.0402(6) Uani d 1 . .
F F1 0.46000(10) -0.0327(3) 1.35651(16) 0.0779(7) Uani d 1 . .
F F2 0.50261(9) 0.1150(3) 1.24718(15) 0.0735(6) Uani d 1 . .
F F3 0.45791(10) 0.2595(3) 1.35632(16) 0.0861(8) Uani d 1 . .

loop_
_atom_site_aniso_label
_atom_site_aniso_U_11
_atom_site_aniso_U_22
_atom_site_aniso_U_33
_atom_site_aniso_U_12
_atom_site_aniso_U_13
_atom_site_aniso_U_23
C1 0.0224(9) 0.0223(9) 0.0215(9) -0.0004(7) 0.0013(7) -0.0045(7)
C2 0.0249(10) 0.0268(10) 0.0307(11) 0.0025(8) 0.0001(8) -0.0005(8)
C3 0.0244(10) 0.0347(11) 0.0437(13) 0.0060(9) -0.0031(9) -0.0040(10)
C4 0.0217(10) 0.0492(14) 0.0459(14) -0.0021(10) 0.0072(9) -0.0117(11)
C5 0.0308(11) 0.0441(13) 0.0352(12) -0.0078(10) 0.0111(9) -0.0052(10)
C6 0.0269(10) 0.0318(11) 0.0240(10) -0.0007(8) 0.0032(8) -0.0011(8)
C7 0.0208(9) 0.0212(9) 0.0224(9) -0.0011(7) 0.0006(7) -0.0040(7)
C8 0.0242(9) 0.0285(10) 0.0240(10) -0.0018(8) 0.0022(8) 0.0001(8)
C9 0.0288(10) 0.0325(11) 0.0248(11) 0.0018(9) -0.0031(8) -0.0004(8)
C10 0.0222(9) 0.0309(11) 0.0350(12) 0.0010(8) -0.0036(8) -0.0057(9)
C11 0.0231(9) 0.0270(10) 0.0404(12) -0.0044(8) 0.0057(9) -0.0028(9)
C12 0.0239(9) 0.0252(10) 0.0277(10) -0.0017(8) 0.0027(8) 0.0012(8)
C13 0.0210(9) 0.0218(9) 0.0186(9) 0.0003(7) 0.0002(7) 0.0018(7)
C14 0.0214(9) 0.0207(9) 0.0172(9) -0.0010(7) 0.0026(7) 0.0019(7)
C15 0.0202(8) 0.0212(9) 0.0183(9) -0.0009(7) 0.0024(7) 0.0014(7)
C16 0.0240(9) 0.0201(9) 0.0174(9) -0.0019(7) 0.0021(7) 0.0021(7)
C17 0.0264(9) 0.0238(9) 0.0210(9) -0.0044(8) 0.0038(8) -0.0006(8)
C18 0.0339(10) 0.0225(9) 0.0234(10) -0.0043(8) 0.0040(8) -0.0026(8)
C19 0.0344(10) 0.0223(9) 0.0245(10) 0.0032(8) 0.0068(8) -0.0004(8)
C20 0.0253(9) 0.0247(9) 0.0226(10) 0.0027(8) 0.0029(8) -0.0003(8)
C21 0.0218(9) 0.0220(9) 0.0183(9) 0.0006(7) 0.0019(7) 0.0016(7)
C22 0.0262(11) 0.0402(13) 0.0482(14) 0.0014(9) -0.0046(10) -0.0037(11)
F1 0.0375(8) 0.0834(13) 0.0952(15) -0.0024(9) -0.0234(9) 0.0399(11)
F2 0.0228(7) 0.1234(17) 0.0705(12) 0.0027(9) 0.0016(7) 0.0002(12)
F3 0.0403(9) 0.0859(13) 0.1087(16) 0.0159(9) -0.0341(9) -0.0592(12)

loop_
_atom_type_symbol
_atom_type_description
_atom_type_scat_dispersion_real
_atom_type_scat_dispersion_imag
_atom_type_scat_source
C C 0.0033 0.0016 'International Tables Vol C Tables 4.2.6.8 and 6.1.1.4'
H H 0.0000 0.0000 'International Tables Vol C Tables 4.2.6.8 and 6.1.1.4'
F F 0.0171 0.0103 'International Tables Vol C Tables 4.2.6.8 and 6.1.1.4'

loop_
_geom_angle_atom_site_label_1
_geom_angle_atom_site_label_2
_geom_angle_atom_site_label_3
_geom_angle_site_symmetry_1
_geom_angle_site_symmetry_3
_geom_angle
_geom_angle_publ_flag
C2 C1 C6 . . 120.0 ?
C2 C1 C13 . . 122.43(9) ?
C6 C1 C13 . . 117.47(9) ?
C1 C2 C3 . . 120.0 ?
C4 C3 C2 . . 120.0 ?
C5 C4 C3 . . 120.0 ?
C4 C5 C6 . . 120.0 ?
C5 C6 C1 . . 120.0 ?
C8 C7 C12 . . 120.0 ?
C8 C7 C15 . . 117.22(9) ?
C12 C7 C15 . . 122.53(9) ?
C9 C8 C7 . . 120.0 ?
C8 C9 C10 . . 120.0 ?
C11 C10 C9 . . 120.0 ?
C11 C10 C22 . . 119.80(12) ?
C9 C10 C22 . . 120.14(12) ?
C12 C11 C10 . . 120.0 ?
C11 C12 C7 . . 120.0 ?
C21 C13 C14 . . 120.63(16) ?
C21 C13 C1 . . 116.43(15) ?
C14 C13 C1 . . 122.43(15) ?
C15 C14 C13 . . 122.16(16) ?
C15 C14 C14 . 3_557 119.3(2) ?
C13 C14 C14 . 3_557 118.5(2) ?
C16 C15 C14 . . 120.52(16) ?
C16 C15 C7 . . 115.72(15) ?
C14 C15 C7 . . 123.16(15) ?
C15 C16 C17 . . 122.02(17) ?
C15 C16 C21 . 3_557 120.05(17) ?
C17 C16 C21 . 3_557 117.80(17) ?
C18 C17 C16 . . 121.82(18) ?
C17 C18 C19 . . 120.50(19) ?
C20 C19 C18 . . 120.00(19) ?
C19 C20 C21 . 3_557 122.04(18) ?
C13 C21 C20 . 3_557 121.83(17) ?
C13 C21 C16 . 3_557 120.23(17) ?
C20 C21 C16 3_557 3_557 117.80(17) ?
F1 C22 F3 . . 107.2(2) ?
F1 C22 F2 . . 105.1(2) ?
F3 C22 F2 . . 105.1(2) ?
F1 C22 C10 . . 113.44(19) ?
F3 C22 C10 . . 112.24(18) ?
F2 C22 C10 . . 113.1(2) ?

loop_
_geom_bond_atom_site_label_1
_geom_bond_atom_site_label_2
_geom_bond_site_symmetry_2
_geom_bond_distance
_geom_bond_publ_flag
C1 C2 . 1.3900 ?
C1 C6 . 1.3900 ?
C1 C13 . 1.5186(19) ?
C2 C3 . 1.3900 ?
C3 C4 . 1.3900 ?
C4 C5 . 1.3900 ?
C5 C6 . 1.3900 ?
C7 C8 . 1.3900 ?
C7 C12 . 1.3900 ?
C7 C15 . 1.5213(19) ?
C8 C9 . 1.3900 ?
C9 C10 . 1.3900 ?
C10 C11 . 1.3900 ?
C10 C22 . 1.501(2) ?
C11 C12 . 1.3900 ?
C13 C21 . 1.400(3) ?
C13 C14 . 1.432(3) ?
C14 C15 . 1.425(3) ?
C14 C14 3_557 1.471(3) ?
C15 C16 . 1.403(3) ?
C16 C17 . 1.438(3) ?
C16 C21 3_557 1.445(3) ?
C17 C18 . 1.358(3) ?
C18 C19 . 1.418(3) ?
C19 C20 . 1.359(3) ?
C20 C21 3_557 1.438(3) ?
C21 C20 3_557 1.438(3) ?
C21 C16 3_557 1.445(3) ?
C22 F1 . 1.320(3) ?
C22 F3 . 1.323(3) ?
C22 F2 . 1.327(3) ?
